data_1503286
loop_
_publ_author_name
'Miao, Lei'
'Haque, Imranul'
'Manzoni, Maria R.'
'Tham, Weng Siong'
'Chemler, Sherry R.'

_publ_section_title
;
 Diastereo- and enantioselective copper-catalyzed intramolecular
 carboamination of alkenes for the synthesis of
 hexahydro-1H-benz[f]indoles.
;
_journal_issue 21
_journal_name_full 'Organic letters'
_journal_page_first 4739
_journal_page_last 4741
_journal_paper_doi 10.1021/ol102233g
_journal_volume 12
_journal_year 2010
_chemical_formula_moiety 'C14 H19 N O3 S'
_chemical_formula_sum 'C14 H19 N O3 S'
_chemical_formula_weight 281.37
_chemical_name_systematic
; 
 ? 
;
_space_group_IT_number 2
_symmetry_cell_setting triclinic
_symmetry_space_group_name_Hall '-P 1'
_symmetry_space_group_name_H-M 'P -1'
_atom_sites_solution_hydrogens geom
_atom_sites_solution_primary direct
_atom_sites_solution_secondary difmap
_audit_creation_method SHELXL-97
_cell_angle_alpha 94.3710(10)
_cell_angle_beta 91.0270(10)
_cell_angle_gamma 91.3550(10)
_cell_formula_units_Z 2
_cell_length_a 5.34120(10)
_cell_length_b 10.8365(3)
_cell_length_c 11.3636(3)
_cell_measurement_reflns_used 9885
_cell_measurement_temperature 296(2)
_cell_measurement_theta_max 56.694
_cell_measurement_theta_min 4.993
_cell_volume 655.50(3)
_computing_structure_refinement 'SHELXL-97 (Sheldrick, 2008)'
_computing_structure_solution 'SHELXS-97 (Sheldrick, 2008)'
_diffrn_ambient_temperature 296(2)
_diffrn_measured_fraction_theta_full 0.995
_diffrn_measured_fraction_theta_max 0.995
_diffrn_radiation_monochromator graphite
_diffrn_radiation_source 'rotating anode'
_diffrn_radiation_type MoK\a
_diffrn_radiation_wavelength 0.71073
_diffrn_reflns_av_R_equivalents 0.0274
_diffrn_reflns_av_sigmaI/netI 0.0144
_diffrn_reflns_limit_h_max 7
_diffrn_reflns_limit_h_min -7
_diffrn_reflns_limit_k_max 14
_diffrn_reflns_limit_k_min -14
_diffrn_reflns_limit_l_max 15
_diffrn_reflns_limit_l_min -15
_diffrn_reflns_number 26669
_diffrn_reflns_theta_full 28.39
_diffrn_reflns_theta_max 28.39
_diffrn_reflns_theta_min 1.80
_exptl_absorpt_coefficient_mu 0.251
_exptl_absorpt_correction_T_max 0.7457
_exptl_absorpt_correction_T_min 0.7207
_exptl_absorpt_correction_type multi-scan
_exptl_absorpt_process_details sadabs
_exptl_crystal_colour colourless
_exptl_crystal_density_diffrn 1.425
_exptl_crystal_density_method 'not measured'
_exptl_crystal_description needle
_exptl_crystal_F_000 300
_exptl_crystal_size_max 0.5
_exptl_crystal_size_mid 0.16
_exptl_crystal_size_min 0.16
_refine_diff_density_max 0.401
_refine_diff_density_min -0.441
_refine_diff_density_rms 0.052
_refine_ls_extinction_method none
_refine_ls_goodness_of_fit_ref 1.040
_refine_ls_hydrogen_treatment mixed
_refine_ls_matrix_type full
_refine_ls_number_parameters 180
_refine_ls_number_reflns 3269
_refine_ls_number_restraints 0
_refine_ls_restrained_S_all 1.040
_refine_ls_R_factor_all 0.0339
_refine_ls_R_factor_gt 0.0290
_refine_ls_shift/su_max 0.001
_refine_ls_shift/su_mean 0.000
_refine_ls_structure_factor_coef Fsqd
_refine_ls_weighting_details 'calc w=1/[\s^2^(Fo^2^)+(0.0386P)^2^+0.3767P] where P=(Fo^2^+2Fc^2^)/3'
_refine_ls_weighting_scheme calc
_refine_ls_wR_factor_gt 0.0762
_refine_ls_wR_factor_ref 0.0809
_reflns_number_gt 2940
_reflns_number_total 3269
_reflns_threshold_expression >2sigma(I)
_cod_data_source_file ol102233g_si_007.cif
_cod_data_source_block sad
_cod_original_sg_symbol_H-M P_-1
_cod_database_code 1503286

loop_
_symmetry_equiv_pos_as_xyz
'x, y, z'
'-x, -y, -z'

loop_
_atom_site_label
_atom_site_type_symbol
_atom_site_fract_x
_atom_site_fract_y
_atom_site_fract_z
_atom_site_U_iso_or_equiv
_atom_site_adp_type
_atom_site_occupancy
_atom_site_symmetry_multiplicity
_atom_site_calc_flag
_atom_site_refinement_flags
S1 S 0.98280(5) 0.58463(2) 0.80167(3) 0.01432(9) Uani 1 1 d .
O1 O 0.11262(15) 1.10544(8) 0.65128(7) 0.01494(17) Uani 1 1 d .
N1 N 0.86679(18) 0.67376(9) 0.70705(9) 0.01291(19) Uani 1 1 d .
O2 O 1.08128(18) 0.66151(8) 0.90106(8) 0.0226(2) Uani 1 1 d .
O3 O 1.14998(16) 0.50347(8) 0.73695(9) 0.0211(2) Uani 1 1 d .
C5 C 0.44342(19) 1.00102(10) 0.73391(9) 0.0111(2) Uani 1 1 d .
C10 C 0.6285(2) 0.99186(10) 0.82116(10) 0.0113(2) Uani 1 1 d .
C11 C 0.8002(2) 0.88201(10) 0.82160(10) 0.0122(2) Uani 1 1 d .
H11A H 0.9641 0.9054 0.7939 0.015 Uiso 1 1 calc R
H11B H 0.8200 0.8574 0.9015 0.015 Uiso 1 1 calc R
C4 C 0.3990(2) 0.90273(10) 0.63322(10) 0.0120(2) Uani 1 1 d .
H4A H 0.3758 0.9421 0.5601 0.014 Uiso 1 1 calc R
H4B H 0.2473 0.8554 0.6470 0.014 Uiso 1 1 calc R
C12 C 0.6914(2) 0.77405(10) 0.74238(10) 0.0115(2) Uani 1 1 d .
H12 H 0.544(3) 0.7389(13) 0.7792(13) 0.014 Uiso 1 1 calc .
C7 C 0.3214(2) 1.19948(10) 0.82988(10) 0.0139(2) Uani 1 1 d .
H7 H 0.2195 1.2680 0.8330 0.017 Uiso 1 1 calc R
C6 C 0.2899(2) 1.10560(10) 0.73986(10) 0.0119(2) Uani 1 1 d .
C9 C 0.6596(2) 1.08649(10) 0.91184(10) 0.0135(2) Uani 1 1 d .
H9 H 0.7825 1.0805 0.9700 0.016 Uiso 1 1 calc R
C3 C 0.6178(2) 0.81616(10) 0.62169(10) 0.0118(2) Uani 1 1 d .
H3 H 0.761(3) 0.8606(14) 0.5903(13) 0.014 Uiso 1 1 calc .
C8 C 0.5089(2) 1.18869(10) 0.91546(10) 0.0141(2) Uani 1 1 d .
H8 H 0.5327 1.2511 0.9757 0.017 Uiso 1 1 calc R
C13 C -0.0542(2) 1.20682(11) 0.65524(11) 0.0158(2) Uani 1 1 d .
H13A H -0.1489 1.2078 0.7263 0.024 Uiso 1 1 calc R
H13B H -0.1663 1.1977 0.5880 0.024 Uiso 1 1 calc R
H13C H 0.0407 1.2831 0.6541 0.024 Uiso 1 1 calc R
C2 C 0.5748(2) 0.69368(10) 0.54767(10) 0.0143(2) Uani 1 1 d .
H2A H 0.5869 0.7050 0.4641 0.017 Uiso 1 1 calc R
H2B H 0.4118 0.6573 0.5625 0.017 Uiso 1 1 calc R
C1 C 0.7861(2) 0.61274(11) 0.58931(10) 0.0166(2) Uani 1 1 d .
H1A H 0.7256 0.5286 0.5968 0.020 Uiso 1 1 calc R
H1B H 0.9235 0.6110 0.5346 0.020 Uiso 1 1 calc R
C14 C 0.7342(2) 0.49379(12) 0.85238(12) 0.0205(2) Uani 1 1 d .
H14A H 0.7984 0.4389 0.9074 0.031 Uiso 1 1 calc R
H14B H 0.6551 0.4463 0.7866 0.031 Uiso 1 1 calc R
H14C H 0.6139 0.5468 0.8907 0.031 Uiso 1 1 calc R

loop_
_atom_site_aniso_label
_atom_site_aniso_U_11
_atom_site_aniso_U_22
_atom_site_aniso_U_33
_atom_site_aniso_U_23
_atom_site_aniso_U_13
_atom_site_aniso_U_12
S1 0.01271(14) 0.01026(13) 0.02007(15) 0.00280(10) -0.00465(10) 0.00044(9)
O1 0.0146(4) 0.0140(4) 0.0160(4) -0.0013(3) -0.0037(3) 0.0049(3)
N1 0.0136(4) 0.0104(4) 0.0148(4) 0.0010(3) -0.0017(3) 0.0028(3)
O2 0.0268(5) 0.0155(4) 0.0249(5) 0.0017(4) -0.0139(4) -0.0001(3)
O3 0.0161(4) 0.0150(4) 0.0324(5) 0.0030(4) -0.0009(4) 0.0051(3)
C5 0.0111(5) 0.0105(5) 0.0115(5) 0.0007(4) 0.0005(4) -0.0005(4)
C10 0.0112(5) 0.0107(5) 0.0122(5) 0.0017(4) 0.0009(4) -0.0007(4)
C11 0.0116(5) 0.0117(5) 0.0132(5) 0.0008(4) -0.0017(4) 0.0007(4)
C4 0.0119(5) 0.0124(5) 0.0115(5) -0.0002(4) -0.0014(4) 0.0022(4)
C12 0.0111(5) 0.0101(5) 0.0136(5) 0.0016(4) -0.0006(4) 0.0012(4)
C7 0.0146(5) 0.0109(5) 0.0162(5) 0.0000(4) 0.0019(4) 0.0012(4)
C6 0.0104(5) 0.0127(5) 0.0128(5) 0.0021(4) -0.0001(4) -0.0004(4)
C9 0.0141(5) 0.0144(5) 0.0117(5) 0.0008(4) -0.0020(4) -0.0014(4)
C3 0.0114(5) 0.0120(5) 0.0120(5) 0.0005(4) -0.0006(4) 0.0010(4)
C8 0.0168(5) 0.0118(5) 0.0131(5) -0.0017(4) 0.0010(4) -0.0020(4)
C13 0.0150(5) 0.0139(5) 0.0186(5) 0.0015(4) -0.0017(4) 0.0044(4)
C2 0.0141(5) 0.0138(5) 0.0145(5) -0.0017(4) -0.0011(4) 0.0024(4)
C1 0.0201(5) 0.0140(5) 0.0154(5) -0.0013(4) -0.0018(4) 0.0048(4)
C14 0.0196(6) 0.0176(6) 0.0252(6) 0.0085(5) -0.0007(5) -0.0017(4)

loop_
_atom_type_symbol
_atom_type_description
_atom_type_scat_dispersion_real
_atom_type_scat_dispersion_imag
_atom_type_scat_source
C C 0.0033 0.0016 'International Tables Vol C Tables 4.2.6.8 and 6.1.1.4'
H H 0.0000 0.0000 'International Tables Vol C Tables 4.2.6.8 and 6.1.1.4'
N N 0.0061 0.0033 'International Tables Vol C Tables 4.2.6.8 and 6.1.1.4'
O O 0.0106 0.0060 'International Tables Vol C Tables 4.2.6.8 and 6.1.1.4'
S S 0.1246 0.1234 'International Tables Vol C Tables 4.2.6.8 and 6.1.1.4'

loop_
_geom_angle_atom_site_label_1
_geom_angle_atom_site_label_2
_geom_angle_atom_site_label_3
_geom_angle
O2 S1 O3 118.58(6)
O2 S1 N1 108.20(5)
O3 S1 N1 106.25(5)
O2 S1 C14 107.44(6)
O3 S1 C14 108.19(6)
N1 S1 C14 107.75(6)
C6 O1 C13 117.04(9)
C12 N1 C1 109.49(8)
C12 N1 S1 122.04(8)
C1 N1 S1 116.58(7)
C10 C5 C6 118.95(10)
C10 C5 C4 122.67(10)
C6 C5 C4 118.38(9)
C5 C10 C9 119.65(10)
C5 C10 C11 122.22(10)
C9 C10 C11 118.13(10)
C12 C11 C10 110.24(9)
C5 C4 C3 111.10(9)
N1 C12 C11 116.27(9)
N1 C12 C3 100.48(8)
C11 C12 C3 110.54(9)
C6 C7 C8 118.68(10)
O1 C6 C7 124.12(10)
O1 C6 C5 114.59(9)
C7 C6 C5 121.29(10)
C8 C9 C10 120.50(10)
C4 C3 C12 110.08(9)
C4 C3 C2 117.28(9)
C12 C3 C2 102.58(9)
C9 C8 C7 120.93(10)
C3 C2 C1 103.51(9)
N1 C1 C2 104.23(9)

loop_
_geom_bond_atom_site_label_1
_geom_bond_atom_site_label_2
_geom_bond_distance
S1 O2 1.4356(9)
S1 O3 1.4401(9)
S1 N1 1.6234(10)
S1 C14 1.7654(13)
O1 C6 1.3696(13)
O1 C13 1.4293(13)
N1 C12 1.4882(13)
N1 C1 1.4981(15)
C5 C10 1.3982(15)
C5 C6 1.4125(15)
C5 C4 1.5140(14)
C10 C9 1.4020(15)
C10 C11 1.5199(15)
C11 C12 1.5183(15)
C4 C3 1.5171(14)
C12 C3 1.5259(15)
C7 C6 1.3916(15)
C7 C8 1.3966(16)
C9 C8 1.3832(16)
C3 C2 1.5266(15)
C2 C1 1.5357(15)
